data_4337042
loop_
_publ_author_name
'Yongkwan Dong'
'Hsin Wang'
'George S. Nolas'

_publ_section_title
;
 Synthesis, Crystal Structure, and High Temperature Transport Properties
 of p-Type Cu2Zn1-xFexSnSe4
;
_journal_name_full 'Inorganic Chemistry'
_journal_page_first 14364
_journal_page_last 14367
_journal_paper_doi 10.1021/ic402455x
_journal_volume 52
_journal_year 2013
_chemical_formula_sum 'Cu2 Fe0.4 Se4 Sn Zn0.6'
_chemical_formula_weight 623.19
_space_group_IT_number 121
_symmetry_cell_setting tetragonal
_symmetry_space_group_name_Hall 'I -4 2'
_symmetry_space_group_name_H-M 'I -4 2 m'
_audit_author_name YD086-2.cif
_audit_creation_date 2013-08-08T14:54
_audit_creation_method 'from EXP file using GSAS2CIF'
_audit_update_record ' 2013-08-08T14:54  Initial CIF as created by GSAS2CIF'
_cell_angle_alpha 90.0
_cell_angle_beta 90.0
_cell_angle_gamma 90.0
_cell_formula_units_Z 2
_cell_length_a 5.6937(20)
_cell_length_b 5.6937
_cell_length_c 11.379(8)
_cell_volume 368.9(3)
_computing_structure_refinement GSAS
_diffrn_radiation_polarisn_ratio 0.87
_diffrn_radiation_probe x-ray
_exptl_absorpt_correction_T_max 1.00000
_exptl_absorpt_correction_T_min 1.00000
_exptl_absorpt_process_details
;   GSAS Absorption/surface roughness correction: function number 0
 No correction is applied.
;
_pd_calc_method 'Rietveld Refinement'
_pd_meas_2theta_range_inc 0.0499
_pd_meas_2theta_range_max 80.023
_pd_meas_2theta_range_min 20.0
_pd_meas_number_of_points 1205
_pd_phase_name 'from E:/USF/USF data/PXRD/YD086/refinement/86-2/YD86-2.cel'
_pd_proc_2theta_range_inc 0.0499
_pd_proc_2theta_range_max 80.023
_pd_proc_2theta_range_min 20.0
_pd_proc_info_datetime 2013-08-08T14:54:02
_pd_proc_ls_background_function
;   GSAS Background function number 2 with  3 terms.
 Cosine Fourier series
      1:    394.375     2:   -28.6940     3:   -17.0218    
;
_pd_proc_ls_peak_cutoff 0.00100
_pd_proc_ls_profile_function
;
 CW Profile function number 3 with  19 terms
 Pseudovoigt profile coefficients as parameterized in
 P. Thompson, D.E. Cox & J.B. Hastings (1987). J. Appl. Cryst.,20,79-83.
 Asymmetry correction of L.W. Finger, D.E. Cox & A. P. Jephcoat (1994).
 J. Appl. Cryst.,27,892-900.
 Peak tails are ignored  where the intensity is below 0.0010 times the peak
   Aniso. broadening axis   0.0   0.0   1.0
;
_pd_proc_ls_prof_R_factor 0.0594
_pd_proc_ls_prof_wR_expected 0.0474
_pd_proc_ls_prof_wR_factor 0.0799
_pd_proc_number_of_points 1205
_refine_ls_goodness_of_fit_all 1.69
_refine_ls_matrix_type full
_refine_ls_number_parameters 6
_refine_ls_number_restraints 0
_refine_ls_R_Fsqd_factor 0.26828
_refine_ls_shift/su_max 1.36
_refine_ls_shift/su_mean 0.56
_reflns_d_resolution_high 1.214
_reflns_d_resolution_low 4.025
_reflns_limit_h_max 5
_reflns_limit_h_min 0
_reflns_limit_k_max 3
_reflns_limit_k_min 0
_reflns_limit_l_max 10
_reflns_limit_l_min 0
_reflns_number_total 92
_cod_data_source_file ic402455x_si_003.cif
_cod_data_source_block YD086-2_I_publ
_cod_original_cell_volume 368.89(9)
_cod_original_formula_sum 'Cu2 Fe0.40 Se4 Sn Zn0.60'
_cod_database_code 4337042
_cod_database_fobs_code 4337042
_gsas_exptl_extinct_corr_t_min 1.00000
_gsas_exptl_extinct_corr_t_max 1.00000

loop_
_symmetry_equiv_pos_site_id
_symmetry_equiv_pos_as_xyz
1 +x,+y,+z
2 +y,-x,-z
3 -x,-y,+z
4 -y,+x,-z
5 -x,+y,-z
6 +y,+x,+z
7 +x,-y,-z
8 -y,-x,+z
101 +x+1/2,+y+1/2,+z+1/2
102 +y+1/2,-x+1/2,-z+1/2
103 -x+1/2,-y+1/2,+z+1/2
104 -y+1/2,+x+1/2,-z+1/2
105 -x+1/2,+y+1/2,-z+1/2
106 +y+1/2,+x+1/2,+z+1/2
107 +x+1/2,-y+1/2,-z+1/2
108 -y+1/2,-x+1/2,+z+1/2

loop_
_atom_site_type_symbol
_atom_site_label
_atom_site_fract_x
_atom_site_fract_y
_atom_site_fract_z
_atom_site_occupancy
_atom_site_thermal_displace_type
_atom_site_U_iso_or_equiv
_atom_site_symmetry_multiplicity
Cu Cu 0.0 0.5 0.25 1.0 Uiso 0.00413 4
Sn Sn 0.0 0.0 0.5 1.0 Uiso 0.00343 2
Se Se 0.24141 0.24141 0.13171 1.0 Uiso 0.00332 8
Zn Zn 0.0 0.0 0.0 0.6 Uiso 0.00294 2
Fe Fe 0.0 0.0 0.0 0.4 Uiso 0.00294 2

loop_
_atom_type_symbol
_atom_type_number_in_cell
_atom_type_scat_dispersion_real
_atom_type_scat_dispersion_imag
_atom_type_scat_Cromer_Mann_a1
_atom_type_scat_Cromer_Mann_a2
_atom_type_scat_Cromer_Mann_a3
_atom_type_scat_Cromer_Mann_a4
_atom_type_scat_Cromer_Mann_b1
_atom_type_scat_Cromer_Mann_b2
_atom_type_scat_Cromer_Mann_b3
_atom_type_scat_Cromer_Mann_b4
_atom_type_scat_Cromer_Mann_c
_atom_type_scat_source
Cu 4.0 0.000 0.000 13.3380 3.58280 7.16760 0.24700 5.61580 11.3966 1.67350 64.8126 1.19100 International_Tables_Vol_C
Fe 0.8 0.000 0.000 11.7695 4.76110 7.35730 0.30720 3.52220 15.3535 2.30450 76.8805 1.03690 International_Tables_Vol_C
Zn 1.2 0.000 0.000 14.0743 3.26550 7.03180 0.23330 5.16520 10.3163 2.41000 58.7097 1.30410 International_Tables_Vol_C
Sn 2.0 0.000 0.000 19.1889 5.83030 19.1005 0.50310 4.45850 26.8909 2.46630 83.9571 4.78210 International_Tables_Vol_C
Se 8.0 0.000 0.000 17.0006 2.40980 5.81960 0.27260 3.97310 15.2372 4.35430 43.8163 2.84090 International_Tables_Vol_C

loop_
_diffrn_radiation_wavelength
_diffrn_radiation_wavelength_wt
_diffrn_radiation_type
_diffrn_radiation_wavelength_id
1.540600 1.000 K\a~1~ 1
1.544400 0.500 K\a~2~ 2

loop_
_geom_angle_atom_site_label_1
_geom_angle_atom_site_label_2
_geom_angle_atom_site_label_3
_geom_angle
_geom_angle_site_symmetry_1
_geom_angle_site_symmetry_3
_geom_angle_publ_flag
Se Cu Se 112.49(4) 1_555 3_565 n
Se Cu Se 107.983(21) 1_555 102_455 n
Se Cu Se 107.983(21) 1_555 104_555 n
Se Cu Se 107.983(21) 3_565 102_455 n
Se Cu Se 107.983(21) 3_565 104_555 n
Se Cu Se 112.49(4) 102_455 104_555 n
Se Sn Se 109.954(22) 101_445 102_455 n
Se Sn Se 108.51(4) 101_445 103_555 n
Se Sn Se 109.954(22) 101_445 104_545 n
Se Sn Se 109.954(22) 102_455 103_555 n
Se Sn Se 108.51(4) 102_455 104_545 n
Se Sn Se 109.954(22) 103_555 104_545 n
Cu Se Cu 112.39(4) 1_555 6_555 n
Cu Se Sn 107.542(22) 1_555 101_554 n
Cu Se Zn 111.216(21) 1_555 1_555 n
Cu Se Fe 111.216(21) 1_555 1_555 n
Cu Se Sn 107.542(22) 6_555 101_554 n
Cu Se Zn 111.216(21) 6_555 1_555 n
Cu Se Fe 111.216(21) 6_555 1_555 n
Sn Se Zn 106.62(4) 101_554 1_555 n
Sn Se Fe 106.62(4) 101_554 1_555 n
Zn Se Fe 0.0 1_555 1_555 n
Se Zn Se 111.890(23) 1_555 2_555 n
Se Zn Se 104.74(4) 1_555 3_555 n
Se Zn Se 111.890(23) 1_555 4_555 n
Se Zn Se 111.890(23) 2_555 3_555 n
Se Zn Se 104.74(4) 2_555 4_555 n
Se Zn Se 111.890(23) 3_555 4_555 n
Se Fe Se 111.890(23) 1_555 2_555 n
Se Fe Se 104.74(4) 1_555 3_555 n
Se Fe Se 111.890(23) 1_555 4_555 n
Se Fe Se 111.890(23) 2_555 3_555 n
Se Fe Se 104.74(4) 2_555 4_555 n
Se Fe Se 111.890(23) 3_555 4_555 n

loop_
_geom_bond_atom_site_label_1
_geom_bond_atom_site_label_2
_geom_bond_distance
_geom_bond_site_symmetry_2
_geom_bond_publ_flag
Cu Se 2.4226(8) 1_555 n
Cu Se 2.4226(8) 3_565 n
Cu Se 2.4226(8) 102_455 n
Cu Se 2.4226(8) 104_555 n
Sn Se 2.5655(9) 101_445 n
Sn Se 2.5655(9) 102_455 n
Sn Se 2.5655(9) 103_555 n
Sn Se 2.5655(9) 104_545 n
Se Cu 2.4226(8) 1_555 n
Se Cu 2.4226(8) 6_555 n
Se Sn 2.5655(9) 101_554 n
Se Zn 2.4545(9) 1_555 n
Se Fe 2.4545(9) 1_555 n
Zn Se 2.4545(9) 1_555 n
Zn Se 2.4545(9) 2_555 n
Zn Se 2.4545(9) 3_555 n
Zn Se 2.4545(9) 4_555 n
Fe Se 2.4545(9) 1_555 n
Fe Se 2.4545(9) 2_555 n
Fe Se 2.4545(9) 3_555 n
Fe Se 2.4545(9) 4_555 n
